data_2100034
loop_
_publ_author_name
'Richard E. Marsh'

_publ_section_title
;
 Space group <i>P</i>1: an update
;
_journal_issue 3
_journal_name_full 'Acta Crystallographica Section B'
_journal_page_first 359
_journal_page_last 359
_journal_paper_doi 10.1107/S0108768105009651
_journal_volume 61
_journal_year 2005
_chemical_formula_moiety '(C8 H6 S6)4, H16 O32 Ca2 Te W6, 7(H2 O)'
_chemical_formula_sum 'C32 H54 Ca2 O39 S24 Te W6'
_space_group_crystal_system triclinic
_space_group_IT_number 2
_space_group_name_Hall '-P 1'
_space_group_name_H-M_alt 'P -1'
_symmetry_space_group_name_H-M 'P -1'
_audit_creation_method CRYM
_cell_angle_alpha 106.29
_cell_angle_beta 95.71
_cell_angle_gamma 91.74
_cell_formula_units_Z 2
_cell_length_a 10.9820
_cell_length_b 16.6040
_cell_length_c 22.3140
_cell_volume 3878.884
_cod_data_source_file bk0148.cif
_cod_data_source_block FIQDOY
_cod_depositor_comments
;
  Added moiety chemical formula and Z value from Marsh (2005) paper.
  The summary chemical formula is calculated from moiety formula using
  AdHocParser
  (svn://www.crystallography.net/cod-tools/trunk/Formulae/AdHocParser.yp,
  revision 1441.)

  Andrius Merkys
  2013-11-11
;
_cod_original_sg_symbol_H-M P-1
_cod_original_formula_sum 'not given'
_cod_database_code 2100034

loop_
_space_group_symop_id
_space_group_symop_operation_xyz
1 x,y,z
2 -x,-y,-z

loop_
_atom_site_label
_atom_site_fract_x
_atom_site_fract_y
_atom_site_fract_z
_atom_site_type_symbol
Te1 0.25765 0.22995 0.47462 Te
W1 0.47675 0.32116 0.58666 W
W2 0.18915 0.33702 0.61403 W
W3 -0.02895 0.24717 0.50072 W
W4 0.03915 0.13956 0.36217 W
W5 0.32665 0.11443 0.33713 W
W6 0.54415 0.20968 0.44885 W
Ca1 -0.21665 0.02620 0.42920 Ca
Ca2 0.73220 0.43095 0.51790 Ca
O1 0.39930 0.30390 0.48365 O
O2 0.30400 0.23570 0.56195 O
O3 0.15240 0.31860 0.50780 O
O4 0.11630 0.15580 0.46590 O
O5 0.21275 0.22255 0.38745 O
O6 0.36255 0.14090 0.44460 O
O7 0.54490 0.22245 0.53750 O
O8 0.34130 0.39265 0.60500 O
O9 0.05590 0.25250 0.58185 O
O10 -0.02870 0.23925 0.41360 O
O11 0.17050 0.06510 0.34510 O
O12 0.46035 0.20125 0.36745 O
O13 0.51245 0.30515 0.65845 O
O14 0.58545 0.39745 0.58235 O
O15 0.22860 0.31540 0.68445 O
O16 0.10600 0.42505 0.63055 O
O17 -0.12975 0.16305 0.49500 O
O18 -0.10900 0.33625 0.52110 O
O19 -0.07360 0.06660 0.36645 O
O20 0.00505 0.15780 0.29100 O
O21 0.41050 0.02565 0.32795 O
O22 0.29740 0.12620 0.26325 O
O23 0.62445 0.12045 0.43155 O
O24 0.64560 0.29330 0.45350 O
O49 -0.34005 -0.03155 0.32910 O
O51 -0.08285 -0.08790 0.40995 O
O52 0.36730 0.44285 0.44335 O
O54 0.13505 0.50790 0.38490 O
O55 1.37125 1.06755 0.54860 O
O57 1.14985 0.98555 0.46255 O
O60 0.62445 0.45365 0.42220 O
O63 0.88055 0.50750 0.47960 O
O65 0.39515 0.20375 0.72110 O
O66 0.63805 1.06930 0.58760 O
O68 0.16880 0.34235 0.31480 O
O71 0.47220 0.66800 0.68165 O
O73 0.93180 0.30180 0.24175 O
O74 0.36005 0.44890 0.28920 O
O77 0.84970 0.35570 0.35985 O
S1 0.48020 0.85900 0.94360 S
S2 0.27720 0.96990 0.97425 S
S3 0.53600 0.86270 1.08945 S
S4 0.33645 0.97810 1.12195 S
S5 0.40210 0.80885 0.80575 S
S6 0.17065 0.92970 0.83845 S
S13 0.79305 0.74550 0.03090 S
S14 0.96670 0.88880 0.04510 S
S15 0.83235 0.77295 0.18035 S
S16 1.01205 0.91325 0.19485 S
S17 0.72560 0.71515 -0.10510 S
S18 0.93465 0.88705 -0.08640 S
S19 1.04900 0.62260 1.11615 S
S20 1.22185 0.76745 1.13735 S
S21 1.01405 0.60730 0.96800 S
S22 1.18550 0.75190 0.98925 S
S23 1.07050 0.61910 1.24835 S
S24 1.27055 0.79945 1.27395 S
S25 0.27675 0.48180 -0.04135 S
S26 0.44070 0.63190 -0.02250 S
S27 0.31285 0.49595 0.10310 S
S28 0.47850 0.64635 0.12975 S
S29 0.22180 0.45000 -0.17765 S
S30 0.41690 0.63000 -0.15495 S
C1 0.39215 0.91610 1.00170 C
C2 0.41770 0.91790 1.06110 C
C3 0.37140 0.86260 0.87910 C
C4 0.28095 0.91220 0.89445 C
C5 0.49450 0.88775 1.16450 C
H1 0.53215 0.86330 1.19370 H
C6 0.40990 0.94145 1.18070 C
H2 0.39005 0.95890 1.22165 H
C7 0.34565 0.87200 0.75770 C
H3 0.41465 0.89680 0.74630 H
H4 0.30460 0.83545 0.72050 H
C8 0.26270 0.93750 0.77965 C
H5 0.20940 0.94235 0.74370 H
H6 0.31220 0.98920 0.79555 H
C17 0.89245 0.82420 0.08040 C
C18 0.90945 0.83545 0.14385 C
C19 0.81255 0.77415 -0.03845 C
C20 0.89105 0.84025 -0.03040 C
C21 0.89985 0.82380 0.25475 C
H13 0.87980 0.80720 0.28910 H
C22 0.98240 0.88895 0.26195 C
H14 1.02000 0.91920 0.30110 H
C23 0.73785 0.78320 -0.15585 C
H15 0.70460 0.75240 -0.19820 H
H16 0.68805 0.83020 -0.14180 H
C24 0.86185 0.81620 -0.15770 C
H17 0.85910 0.84445 -0.18940 H
H18 0.91115 0.76965 -0.17005 H
C25 1.12775 0.69140 1.08575 C
C26 1.10980 0.68365 1.02250 C
C27 1.11585 0.66855 1.19325 C
C28 1.19300 0.73535 1.20275 C
C29 1.03970 0.63855 0.90315 C
H19 1.00135 0.61070 0.86355 H
C30 1.11880 0.70575 0.91320 C
H20 1.13675 0.72680 0.88050 H
C31 1.18410 0.66425 1.31475 C
H21 1.16025 0.64945 1.35110 H
H22 1.26205 0.64055 1.30560 H
C32 1.20075 0.75995 1.33055 C
H23 1.24930 0.78125 1.37085 H
H24 1.12090 0.78240 1.33465 H
C33 0.37220 0.56205 0.01160 C
C34 0.38790 0.56825 0.07370 C
C35 0.30165 0.51315 -0.10780 C
C36 0.37660 0.57980 -0.10070 C
C37 0.37875 0.53895 0.17950 C
H25 0.36325 0.51440 0.21085 H
C38 0.45055 0.60695 0.19190 C
H26 0.48535 0.63355 0.23235 H
C39 0.22205 0.51960 -0.22430 C
H27 0.19225 0.48775 -0.26690 H
H28 0.16295 0.56080 -0.21020 H
C40 0.33710 0.56545 -0.22635 C
H29 0.32000 0.60075 -0.25350 H
H30 0.39230 0.52475 -0.24605 H
